data_1524702
loop_
_publ_author_name
'Klepp, K.'
'Parthe, E.'

_publ_section_title
;
 Phase relationship of ternry rare earth-transition metal alloys with Cr B
 and Fe B structures of stacking variants
;
_journal_name_full 'Journal of the Less-Common Metals'
_journal_page_first 181
_journal_page_last 194
_journal_volume 85
_journal_year 1982
_chemical_formula_sum 'Er Gd Ni2'
_chemical_name_systematic '(Er Gd) Ni2'
_space_group_IT_number 11
_symmetry_space_group_name_Hall '-P 2yb'
_symmetry_space_group_name_H-M 'P 1 21/m 1'
_cell_angle_alpha 90
_cell_angle_beta 97
_cell_angle_gamma 90
_cell_formula_units_Z 3
_cell_length_a 10.647
_cell_length_b 4.174
_cell_length_c 5.459
_cell_volume 240.793
_citation_journal_id_ASTM JCOMAH
_cod_data_source_file Klepp_JCOMAH_1982_1729.cif
_cod_data_source_block Er1Gd1Ni2
_cod_original_cell_volume 240.7928
_cod_original_formula_sum 'Er1 Gd1 Ni2'
_cod_database_code 1524702

loop_
_symmetry_equiv_pos_as_xyz
x,y,z
-x,y+1/2,-z
-x,-y,-z
x,-y-1/2,z

loop_
_atom_site_label
_atom_site_type_symbol
_atom_site_fract_x
_atom_site_fract_y
_atom_site_fract_z
_atom_site_occupancy
_atom_site_U_iso_or_equiv
Er2 Er 0.4529 0.25 0.741 0.5 0.0
Gd3 Gd 0.7872 0.25 0.583 0.5 0.0
Ni3 Ni 0.69 0.25 0.053 1 0.0
Gd2 Gd 0.4529 0.25 0.741 0.5 0.0
Er3 Er 0.7872 0.25 0.583 0.5 0.0
Er1 Er 0.1203 0.25 0.895 0.5 0.0
Ni1 Ni 0.024 0.25 0.38 1 0.0
Ni2 Ni 0.357 0.25 0.211 1 0.0
Gd1 Gd 0.1203 0.25 0.895 0.5 0.0
